data_1527096
loop_
_publ_author_name
'Avetisyan, E.I.'
'Chichagov, A.V.'
'Belov, N.V.'

_publ_section_title
;
 Crystal structure of sodium gadolinium orthosilicate
;
_journal_name_full Kristallografiya
_journal_page_first 1066
_journal_page_last 1067
_journal_volume 15
_journal_year 1970
_chemical_formula_sum 'Gd Na O4 Si'
_chemical_name_systematic 'Na Gd (Si O4)'
_space_group_IT_number 87
_symmetry_space_group_name_Hall '-I 4'
_symmetry_space_group_name_H-M 'I 4/m'
_cell_angle_alpha 90
_cell_angle_beta 90
_cell_angle_gamma 90
_cell_formula_units_Z 8
_cell_length_a 11.63
_cell_length_b 11.63
_cell_length_c 5.41
_cell_volume 731.740
_citation_journal_id_ASTM KRISAJ
_cod_data_source_file Avetisyan_KRISAJ_1970_1899.cif
_cod_data_source_block Gd1Na1O4Si1
_cod_original_cell_volume 731.7398
_cod_original_formula_sum 'Gd1 Na1 O4 Si1'
_cod_database_code 1527096

loop_
_symmetry_equiv_pos_as_xyz
x,y,z
-y,x,z
-x,-y,z
y,-x,z
-x,-y,-z
y,-x,-z
x,y,-z
-y,x,-z
x+1/2,y+1/2,z+1/2
-y+1/2,x+1/2,z+1/2
-x+1/2,-y+1/2,z+1/2
y+1/2,-x+1/2,z+1/2
-x+1/2,-y+1/2,-z+1/2
y+1/2,-x+1/2,-z+1/2
x+1/2,y+1/2,-z+1/2
-y+1/2,x+1/2,-z+1/2

loop_
_atom_site_label
_atom_site_type_symbol
_atom_site_fract_x
_atom_site_fract_y
_atom_site_fract_z
_atom_site_occupancy
_atom_site_U_iso_or_equiv
Gd1 Gd+3 0.184 0.117 0 1 0.0
O1 O-2 0.385 0.113 0 1 0.0
O2 O-2 0.24 0.21 0.5 1 0.0
O3 O-2 0.041 0.19 0.26 1 0.0
Si1 Si+4 0.106 0.246 0.5 1 0.0
Na1 Na+1 0.42 0.109 0.5 1 0.0
